data_7712487
loop_
_publ_author_name
'Solodovnikov, Sergey F.'
'Meshalkin, Arkadiy B.'
'Sukhikh, Aleksandr S.'
'Solodovnikova, Zoya A.'
'Zolotova, Evgeniya S.'
'Yudin, Vasiliy N.'
'Kadyrova, Yuliya M.'
'Khaikina, Elena G.'
'Mateyshina, Yuliya G.'
'Uvarov, Nikolai F.'
'Pugachev, Aleksey M.'
'Kovtunets, Evgeniy V.'

_publ_section_title
;
 Resolving old problems with layered polytungstates related to hexagonal
 tungsten bronze: phase formation, structures, crystal chemistry and some
 properties.
;
_journal_issue 9
_journal_name_full 'Dalton transactions (Cambridge, England : 2003)'
_journal_page_first 2770
_journal_page_last 2785
_journal_paper_doi 10.1039/d2dt03895a
_journal_volume 52
_journal_year 2023
_chemical_formula_moiety 'O35 Tl4 W11'
_chemical_formula_sum 'O35 Tl4 W11'
_chemical_formula_weight 3399.83
_space_group_crystal_system monoclinic
_space_group_IT_number 3
_space_group_name_Hall 'P 2y'
_space_group_name_H-M_alt 'P 1 2 1'
_atom_sites_solution_primary dual
_audit_creation_date 2021-11-04
_audit_creation_method
;
Olex2 1.3
(compiled 2020.11.12 svn.r5f609507 for OlexSys, GUI svn.r6272)
;
_audit_update_record
;
2022-10-06 deposited with the CCDC.	2023-01-31 downloaded from the CCDC.
;
_cell_angle_alpha 90
_cell_angle_beta 98.109(3)
_cell_angle_gamma 90
_cell_formula_units_Z 1
_cell_length_a 7.3114(8)
_cell_length_b 3.8154(4)
_cell_length_c 25.877(3)
_cell_measurement_reflns_used 9826
_cell_measurement_temperature 293(2)
_cell_measurement_theta_max 33.33
_cell_measurement_theta_min 2.38
_cell_volume 714.65(14)
_computing_molecular_graphics 'Olex2 1.3 (Dolomanov et al., 2009)'
_computing_publication_material 'Olex2 1.3 (Dolomanov et al., 2009)'
_computing_structure_refinement 'SHELXL-2017/1 (Sheldrick, 2017)'
_computing_structure_solution 'SHELXT 2018/2 (Sheldrick, 2018)'
_diffrn_ambient_temperature 293(2)
_diffrn_detector PIXEL
_diffrn_detector_area_resol_mean 7.41
_diffrn_detector_type 'Bruker PHOTON III area detector'
_diffrn_measured_fraction_theta_full 0.995
_diffrn_measured_fraction_theta_max 0.996
_diffrn_measurement_device 'three-circle diffractometer'
_diffrn_measurement_device_type 'Bruker D8 Venture diffractometer'
_diffrn_measurement_method '\w and \f scans'
_diffrn_radiation_monochromator 'Incoatec HELIOS multilayer mirrors'
_diffrn_radiation_type MoK\a
_diffrn_radiation_wavelength 0.71073
_diffrn_reflns_av_R_equivalents 0.0616
_diffrn_reflns_av_unetI/netI 0.0519
_diffrn_reflns_Laue_measured_fraction_full 0.995
_diffrn_reflns_Laue_measured_fraction_max 0.996
_diffrn_reflns_limit_h_max 11
_diffrn_reflns_limit_h_min -11
_diffrn_reflns_limit_k_max 5
_diffrn_reflns_limit_k_min -5
_diffrn_reflns_limit_l_max 39
_diffrn_reflns_limit_l_min -39
_diffrn_reflns_number 18889
_diffrn_reflns_point_group_measured_fraction_full 0.997
_diffrn_reflns_point_group_measured_fraction_max 0.997
_diffrn_reflns_theta_full 25.242
_diffrn_reflns_theta_max 33.335
_diffrn_reflns_theta_min 2.385
_diffrn_source 'Incoatec IuS3.0 microfocus X-ray tube'
_exptl_absorpt_coefficient_mu 66.626
_exptl_absorpt_correction_T_max 0.7465
_exptl_absorpt_correction_T_min 0.3225
_exptl_absorpt_correction_type multi-scan
_exptl_absorpt_process_details
'SADABS-2016/2 (Bruker,2016/2) was used for absorption correction. wR2(int) was 0.1388 before and 0.0639 after correction. The Ratio of minimum to maximum transmission is 0.4320. The \l/2 correction factor is Not present.'
_exptl_crystal_colour colourless
_exptl_crystal_density_diffrn 7.900
_exptl_crystal_description plate
_exptl_crystal_F_000 1418
_exptl_crystal_recrystallization_method 'From the Melt'
_exptl_crystal_size_max 0.075
_exptl_crystal_size_mid 0.054
_exptl_crystal_size_min 0.02
_refine_diff_density_max 9.229
_refine_diff_density_min -8.440
_refine_diff_density_rms 1.003
_refine_ls_abs_structure_details
;
 Twinning involves inversion, so Flack parameter cannot be determined
;
_refine_ls_extinction_method none
_refine_ls_goodness_of_fit_ref 1.080
_refine_ls_hydrogen_treatment undef
_refine_ls_matrix_type full
_refine_ls_number_parameters 157
_refine_ls_number_reflns 5465
_refine_ls_number_restraints 3
_refine_ls_restrained_S_all 1.083
_refine_ls_R_factor_all 0.0534
_refine_ls_R_factor_gt 0.0527
_refine_ls_shift/su_max 0.263
_refine_ls_shift/su_mean 0.011
_refine_ls_structure_factor_coef Fsqd
_refine_ls_weighting_details 'w=1/[\s^2^(Fo^2^)+(0.0778P)^2^+41.4341P] where P=(Fo^2^+2Fc^2^)/3'
_refine_ls_weighting_scheme calc
_refine_ls_wR_factor_gt 0.1368
_refine_ls_wR_factor_ref 0.1378
_reflns_Friedel_coverage 0.775
_reflns_Friedel_fraction_full 1.000
_reflns_Friedel_fraction_max 0.998
_reflns_number_gt 5390
_reflns_number_total 5465
_reflns_threshold_expression 'I > 2\s(I)'
_cod_data_source_file d2dt03895a2.cif
_cod_data_source_block Tl4W11O35
_cod_original_cell_volume 714.65(13)
_cod_database_code 7712487
_shelx_shelxl_version_number 2017/1
_shelx_space_group_comment
;
The symmetry employed for this shelxl refinement is uniquely defined
by the following loop, which should always be used as a source of
symmetry information in preference to the above space-group names.
They are only intended as comments.
;
_shelx_estimated_absorpt_t_max 0.349
_shelx_estimated_absorpt_t_min 0.082
_olex2_refinement_description
;
1. Twinned data refinement
 Scales: 0.25781
 0.25283 0.26478 0.22458
2. Restrained distances
 W1A-O1
 1.7 with sigma of 0.03
 W3-O8
 1.75 with sigma of 0.02
3. Others
 0.5*[Sof(Tl1)]+1*[Sof(Tl2)]+1*[Sof(Tl3)]=2 with esd of 0
 Sof(W1A)=0.5*(1-FVAR(2))
 Sof(W1B)=0.5*FVAR(2)
 Fixed Sof: O1(0.5)
 Fixed Y: Tl1(0)
;
_olex2_submission_special_instructions 'No special instructions were received'

loop_
_space_group_symop_operation_xyz
'x, y, z'
'-x, y, -z'

loop_
_atom_site_label
_atom_site_type_symbol
_atom_site_fract_x
_atom_site_fract_y
_atom_site_fract_z
_atom_site_U_iso_or_equiv
_atom_site_adp_type
_atom_site_occupancy
_atom_site_site_symmetry_order
_atom_site_calc_flag
_atom_site_refinement_flags_posn
_atom_site_refinement_flags_adp
_atom_site_refinement_flags_occupancy
_atom_site_disorder_assembly
_atom_site_disorder_group
W1A W 0.000000 0.599(2) 0.000000 -0.0004(7) Uani 0.87(2) 2 d DS T P . .
W1B W 0.000000 0.446(12) 0.000000 0.013(6) Uani 0.13(2) 2 d S T P . .
W2 W 0.3184(3) 0.4755(16) 0.12301(7) 0.0161(5) Uani 1 1 d . . . . .
W3 W 0.8148(3) 0.4536(15) 0.12326(5) 0.0092(4) Uani 1 1 d D . . . .
W4 W 0.6278(3) 0.5709(14) 0.25006(3) 0.0089(4) Uani 1 1 d . . . . .
W5 W 0.9459(2) 0.5792(15) 0.37590(6) 0.0058(2) Uani 1 1 d . . . . .
W6 W 0.4348(3) 0.4716(15) 0.37640(7) 0.0073(3) Uani 1 1 d . . . . .
Tl1 Tl 0.500000 0.000000 0.000000 0.0597(14) Uani 0.884(6) 2 d S T P . .
Tl2 Tl 0.1297(7) 0.0387(17) 0.25698(8) 0.0448(6) Uani 0.882(3) 1 d . . P . .
Tl3 Tl 0.7413(12) 0.0232(14) 0.49272(9) 0.0509(11) Uani 0.676(3) 1 d . . P . .
O1 O 0.070(5) 1.006(9) -0.005(2) 0.008(9) Uiso 0.5 1 d D . P . .
O2 O 0.153(3) 0.503(5) -0.0508(8) 0.003(3) Uiso 1 1 d . . . . .
O3 O 0.206(4) 0.636(10) 0.0540(11) 0.025(6) Uiso 1 1 d . . . . .
O4 O 0.343(4) 0.021(9) 0.1279(10) 0.015(6) Uiso 1 1 d . . . . .
O5 O 0.417(4) 0.617(10) 0.1896(12) 0.022(5) Uiso 1 1 d . . . . .
O6 O 0.550(5) 0.517(6) 0.0989(7) 0.015(4) Uiso 1 1 d . . . . .
O7 O 0.074(5) 0.523(7) 0.1421(7) 0.017(4) Uiso 1 1 d . . . . .
O8 O 0.800(4) 0.037(5) 0.1074(11) 0.020(6) Uiso 1 1 d D . . . .
O9 O 0.775(3) 0.507(6) 0.1912(10) 0.011(5) Uiso 1 1 d . . . . .
O10 O 0.463(3) 0.514(5) 0.2932(8) 0.005(4) Uiso 1 1 d . . . . .
O11 O 0.553(4) 1.014(10) 0.2408(11) 0.025(6) Uiso 1 1 d . . . . .
O12 O 0.833(4) 0.622(10) 0.2980(11) 0.023(5) Uiso 1 1 d . . . . .
O13 O 1.028(4) 0.629(10) 0.4398(12) 0.024(5) Uiso 1 1 d . . . . .
O14 O 0.974(6) 1.046(14) 0.3827(16) 0.043(11) Uiso 1 1 d . . . . .
O15 O 1.171(5) 0.539(6) 0.3481(6) 0.012(3) Uiso 1 1 d . . . . .
O16 O 0.690(4) 0.531(6) 0.3843(6) 0.011(3) Uiso 1 1 d . . . . .
O17 O 0.414(4) 0.520(7) 0.4423(11) 0.017(5) Uiso 1 1 d . . . . .
O18 O 0.419(2) 0.017(4) 0.3559(8) 0.002(3) Uiso 1 1 d . . . . .

loop_
_atom_site_aniso_label
_atom_site_aniso_U_11
_atom_site_aniso_U_22
_atom_site_aniso_U_33
_atom_site_aniso_U_23
_atom_site_aniso_U_13
_atom_site_aniso_U_12
W1A 0.0087(8) -0.0119(17) 0.0021(6) 0.000 0.0014(8) 0.000
W1B 0.050(12) -0.003(16) -0.005(4) 0.000 0.010(7) 0.000
W2 0.0219(8) 0.0116(8) 0.0106(7) 0.0026(6) -0.0129(7) 0.0044(9)
W3 0.0182(7) -0.0005(7) 0.0121(7) 0.0011(5) 0.0094(7) 0.0009(10)
W4 0.0060(4) 0.0172(12) 0.0035(3) -0.0018(6) 0.0004(6) -0.0044(8)
W5 0.0015(3) 0.0054(5) 0.0100(5) 0.0008(6) -0.0015(4) -0.0039(8)
W6 0.0082(5) 0.0053(5) 0.0077(6) 0.0016(5) -0.0021(5) 0.0015(6)
Tl1 0.111(4) 0.041(3) 0.0287(12) 0.000 0.014(4) 0.000
Tl2 0.0600(13) 0.0359(15) 0.0381(8) 0.0017(11) 0.0057(19) -0.0051(14)
Tl3 0.075(2) 0.055(3) 0.0223(8) -0.0006(13) 0.004(3) 0.0142(19)

loop_
_atom_type_symbol
_atom_type_description
_atom_type_scat_dispersion_real
_atom_type_scat_dispersion_imag
_atom_type_scat_source
O O 0.0106 0.0060 'International Tables Vol C Tables 4.2.6.8 and 6.1.1.4'
W W -0.8490 6.8722 'International Tables Vol C Tables 4.2.6.8 and 6.1.1.4'
Tl Tl -2.8358 9.6688 'International Tables Vol C Tables 4.2.6.8 and 6.1.1.4'

loop_
_geom_angle_atom_site_label_1
_geom_angle_atom_site_label_2
_geom_angle_atom_site_label_3
_geom_angle
_geom_angle_site_symmetry_1
_geom_angle_site_symmetry_3
_geom_angle_publ_flag
W1B W1A W1B 180.000(17) . 1_565 ?
W1B W1A Tl1 112.73(9) . 1_465 ?
W1B W1A Tl1 67.27(10) 1_565 1_465 ?
W1B W1A Tl1 67.27(10) 1_565 1_565 ?
W1B W1A Tl1 112.73(11) . 1_565 ?
W1B W1A O1 13.4(8) . 2_545 ?
W1B W1A O1 160.9(13) . . ?
W1B W1A O1 13.4(8) . 1_545 ?
W1B W1A O1 160.9(13) . 2 ?
W1B W1A O2 78.8(6) . . ?
W1B W1A O2 78.8(6) . 2 ?
W1B W1A O3 94.3(12) . . ?
W1B W1A O3 94.3(12) . 2 ?
Tl1 W1A Tl1 134.5(2) 1_565 1_465 ?
O1 W1A W1B 166.6(8) 1_545 1_565 ?
O1 W1A W1B 166.6(8) 2_545 1_565 ?
O1 W1A W1B 19.1(13) 2 1_565 ?
O1 W1A W1B 19.1(13) . 1_565 ?
O1 W1A Tl1 86.0(13) 2 1_565 ?
O1 W1A Tl1 86.0(13) . 1_465 ?
O1 W1A Tl1 125.8(8) 1_545 1_465 ?
O1 W1A Tl1 125.8(8) 2_545 1_565 ?
O1 W1A Tl1 99.6(8) 2_545 1_465 ?
O1 W1A Tl1 99.6(8) 1_545 1_565 ?
O1 W1A Tl1 48.7(13) 2 1_465 ?
O1 W1A Tl1 48.7(13) . 1_565 ?
O1 W1A O1 174.3(7) . 2_545 ?
O1 W1A O1 147(2) 2 2_545 ?
O1 W1A O1 26.9(17) 2_545 1_545 ?
O1 W1A O1 174.3(7) 2 1_545 ?
O1 W1A O1 147(2) . 1_545 ?
O1 W1A O1 38(3) 2 . ?
O1 W1A O2 117.1(18) 2 . ?
O1 W1A O2 84.9(17) . . ?
O1 W1A O2 117.1(18) . 2 ?
O1 W1A O2 84.9(17) 2 2 ?
O1 W1A O3 95(2) . 2 ?
O1 W1A O3 76(2) 2 2 ?
O1 W1A O3 76(2) . . ?
O1 W1A O3 95(2) 2 . ?
O2 W1A W1B 101.2(6) 2 1_565 ?
O2 W1A W1B 101.2(6) . 1_565 ?
O2 W1A Tl1 135.7(6) 2 1_565 ?
O2 W1A Tl1 55.6(6) 2 1_465 ?
O2 W1A Tl1 55.6(6) . 1_565 ?
O2 W1A Tl1 135.7(6) . 1_465 ?
O2 W1A O1 90.2(13) 2 1_545 ?
O2 W1A O1 90.2(13) . 2_545 ?
O2 W1A O1 67.5(13) 2 2_545 ?
O2 W1A O1 67.5(13) . 1_545 ?
O2 W1A O2 157.6(12) 2 . ?
O2 W1A O3 89.4(8) . 2 ?
O2 W1A O3 92.3(8) . . ?
O2 W1A O3 89.4(8) 2 . ?
O2 W1A O3 92.3(8) 2 2 ?
O3 W1A W1B 85.7(12) 2 1_565 ?
O3 W1A W1B 85.7(12) . 1_565 ?
O3 W1A Tl1 127.1(10) . 1_465 ?
O3 W1A Tl1 48.6(9) . 1_565 ?
O3 W1A Tl1 127.1(10) 2 1_565 ?
O3 W1A Tl1 48.6(9) 2 1_465 ?
O3 W1A O1 101.1(17) . 2_545 ?
O3 W1A O1 101.1(16) 2 1_545 ?
O3 W1A O1 87.4(16) 2 2_545 ?
O3 W1A O1 87.4(16) . 1_545 ?
O3 W1A O3 171(2) . 2 ?
W1A W1B W1A 180.0 . 1_545 ?
W1A W1B Tl1 115.0(6) . 1_455 ?
W1A W1B Tl1 65.0(6) 1_545 1_455 ?
W1A W1B Tl1 115.0(6) . . ?
W1A W1B Tl1 65.0(6) 1_545 . ?
W1A W1B O1 162.2(12) . 2_545 ?
W1A W1B O1 14.2(10) . . ?
W1A W1B O1 14.2(10) . 2 ?
W1A W1B O1 162.2(12) . 1_545 ?
W1A W1B O2 83.3(15) . . ?
W1A W1B O2 83.3(15) . 2 ?
W1A W1B O3 69.1(16) . 2 ?
W1A W1B O3 69.1(16) . . ?
Tl1 W1B Tl1 130.1(11) 1_455 . ?
O1 W1B W1A 165.8(10) 2 1_545 ?
O1 W1B W1A 17.8(12) 2_545 1_545 ?
O1 W1B W1A 17.8(12) 1_545 1_545 ?
O1 W1B W1A 165.8(10) . 1_545 ?
O1 W1B Tl1 128.7(12) . 1_455 ?
O1 W1B Tl1 128.7(12) 2 . ?
O1 W1B Tl1 47.7(11) 2_545 1_455 ?
O1 W1B Tl1 82.5(14) 2_545 . ?
O1 W1B Tl1 101.1(10) 2 1_455 ?
O1 W1B Tl1 47.7(11) 1_545 . ?
O1 W1B Tl1 101.1(10) . . ?
O1 W1B Tl1 82.5(14) 1_545 1_455 ?
O1 W1B O1 148(2) 2_545 2 ?
O1 W1B O1 36(2) 2_545 1_545 ?
O1 W1B O1 176.3(9) 2_545 . ?
O1 W1B O1 176.3(9) 1_545 2 ?
O1 W1B O1 28(2) . 2 ?
O1 W1B O1 148(2) 1_545 . ?
O1 W1B O2 112(2) 2_545 . ?
O1 W1B O2 81.6(19) 2_545 2 ?
O1 W1B O2 81.6(19) 1_545 . ?
O1 W1B O2 112(2) 1_545 2 ?
O1 W1B O3 119(2) 1_545 2 ?
O1 W1B O3 101(2) 2_545 2 ?
O1 W1B O3 119(2) 2_545 . ?
O1 W1B O3 101(2) 1_545 . ?
O2 W1B W1A 96.7(15) 2 1_545 ?
O2 W1B W1A 96.7(15) . 1_545 ?
O2 W1B Tl1 54.0(8) . . ?
O2 W1B Tl1 133.4(10) . 1_455 ?
O2 W1B Tl1 54.0(8) 2 1_455 ?
O2 W1B Tl1 133.4(10) 2 . ?
O2 W1B O1 71.4(17) 2 2 ?
O2 W1B O1 95(2) . 2 ?
O2 W1B O1 95(2) 2 . ?
O2 W1B O1 71.4(17) . . ?
O2 W1B O2 167(3) 2 . ?
O2 W1B O3 89.0(10) . . ?
O2 W1B O3 89.0(10) 2 2 ?
O2 W1B O3 86.2(10) . 2 ?
O2 W1B O3 86.2(10) 2 . ?
O3 W1B W1A 110.9(16) . 1_545 ?
O3 W1B W1A 110.9(16) 2 1_545 ?
O3 W1B Tl1 64.4(10) 2 1_455 ?
O3 W1B Tl1 64.4(10) . . ?
O3 W1B Tl1 137.1(9) . 1_455 ?
O3 W1B Tl1 137.1(9) 2 . ?
O3 W1B O1 77(2) . 2 ?
O3 W1B O1 77(2) 2 . ?
O3 W1B O1 62.5(19) . . ?
O3 W1B O1 62.5(19) 2 2 ?
O3 W1B O3 138(3) . 2 ?
Tl1 W2 Tl1 55.58(3) . 1_565 ?
Tl1 W2 Tl2 174.09(11) 1_565 . ?
Tl1 W2 Tl2 130.27(11) . . ?
Tl1 W2 Tl2 177.69(11) . 1_565 ?
Tl1 W2 Tl2 122.23(10) 1_565 1_565 ?
Tl2 W2 Tl2 51.90(4) . 1_565 ?
O3 W2 Tl1 64.2(10) . . ?
O3 W2 Tl1 44.3(9) . 1_565 ?
O3 W2 Tl2 115.0(10) . 1_565 ?
O3 W2 Tl2 136.5(9) . . ?
O3 W2 O4 76.4(13) . 1_565 ?
O4 W2 Tl1 117.3(8) 1_565 . ?
O4 W2 Tl1 62.0(8) 1_565 1_565 ?
O4 W2 Tl1 64.5(9) . . ?
O4 W2 Tl1 119.7(9) . 1_565 ?
O4 W2 Tl2 117.5(9) . 1_565 ?
O4 W2 Tl2 60.4(8) 1_565 1_565 ?
O4 W2 Tl2 66.0(9) . . ?
O4 W2 Tl2 112.1(8) 1_565 . ?
O4 W2 O3 113.8(14) . . ?
O4 W2 O4 167.7(17) . 1_565 ?
O4 W2 O5 101.5(15) . . ?
O4 W2 O6 91.2(13) . . ?
O4 W2 O7 99.5(13) . . ?
O5 W2 Tl1 137.2(9) . . ?
O5 W2 Tl1 116.7(11) . 1_565 ?
O5 W2 Tl2 59.0(10) . . ?
O5 W2 Tl2 42.2(9) . 1_565 ?
O5 W2 O3 144.7(18) . . ?
O5 W2 O4 68.5(14) . 1_565 ?
O5 W2 O6 91.8(11) . . ?
O5 W2 O7 89.3(10) . . ?
O6 W2 Tl1 46.0(7) . 1_565 ?
O6 W2 Tl1 50.9(6) . . ?
O6 W2 Tl2 135.3(7) . . ?
O6 W2 Tl2 127.2(7) . 1_565 ?
O6 W2 O3 87.3(11) . . ?
O6 W2 O4 82.1(11) . 1_565 ?
O6 W2 O7 168.8(10) . . ?
O7 W2 Tl1 131.5(7) . . ?
O7 W2 Tl1 124.1(7) . 1_565 ?
O7 W2 Tl2 49.9(7) . 1_565 ?
O7 W2 Tl2 53.8(6) . . ?
O7 W2 O3 85.3(10) . . ?
O7 W2 O4 88.0(11) . 1_565 ?
Tl1 W3 Tl1 54.97(2) . 1_565 ?
Tl1 W3 Tl2 132.42(11) . 1_655 ?
Tl1 W3 Tl2 120.35(10) 1_565 1_665 ?
Tl1 W3 Tl2 174.87(10) . 1_665 ?
Tl2 W3 Tl1 172.22(10) 1_655 1_565 ?
Tl2 W3 Tl2 52.15(4) 1_655 1_665 ?
O2 W3 Tl1 53.9(6) 2_655 . ?
O2 W3 Tl1 49.1(6) 2_655 1_565 ?
O2 W3 Tl2 135.3(6) 2_655 1_655 ?
O2 W3 Tl2 125.6(6) 2_655 1_665 ?
O2 W3 O6 85.8(8) 2_655 . ?
O2 W3 O8 74.8(9) 2_655 1_565 ?
O6 W3 Tl1 51.3(6) . . ?
O6 W3 Tl1 44.6(7) . 1_565 ?
O6 W3 Tl2 124.2(6) . 1_665 ?
O6 W3 Tl2 135.5(6) . 1_655 ?
O6 W3 O8 78.6(10) . 1_565 ?
O7 W3 Tl1 122.8(7) 1_655 1_565 ?
O7 W3 Tl1 134.0(7) 1_655 . ?
O7 W3 Tl2 49.3(7) 1_655 1_665 ?
O7 W3 Tl2 55.3(6) 1_655 1_655 ?
O7 W3 O2 89.0(8) 1_655 2_655 ?
O7 W3 O6 164.4(10) 1_655 . ?
O7 W3 O8 85.9(10) 1_655 1_565 ?
O8 W3 Tl1 105.7(7) 1_565 . ?
O8 W3 Tl1 51.7(10) . . ?
O8 W3 Tl1 50.9(7) 1_565 1_565 ?
O8 W3 Tl1 106.3(10) . 1_565 ?
O8 W3 Tl2 81.3(10) . 1_655 ?
O8 W3 Tl2 121.9(7) 1_565 1_655 ?
O8 W3 Tl2 69.8(7) 1_565 1_665 ?
O8 W3 Tl2 133.2(10) . 1_665 ?
O8 W3 O2 82.2(12) . 2_655 ?
O8 W3 O6 90.8(12) . . ?
O8 W3 O7 103.0(12) . 1_655 ?
O8 W3 O8 155.2(17) . 1_565 ?
O8 W3 O9 109.5(13) . . ?
O9 W3 Tl1 121.8(7) . 1_565 ?
O9 W3 Tl1 130.8(8) . . ?
O9 W3 Tl2 48.5(8) . 1_665 ?
O9 W3 Tl2 52.6(7) . 1_655 ?
O9 W3 O2 167.9(10) . 2_655 ?
O9 W3 O6 90.6(10) . . ?
O9 W3 O7 91.5(10) . 1_655 ?
O9 W3 O8 93.1(10) . 1_565 ?
Tl2 W4 Tl2 54.87(8) 1_565 . ?
Tl2 W4 Tl2 174.30(9) 1_665 . ?
Tl2 W4 Tl2 121.72(11) 1_655 . ?
Tl2 W4 Tl2 174.15(9) 1_565 1_655 ?
Tl2 W4 Tl2 55.17(8) 1_665 1_655 ?
Tl2 W4 Tl2 127.72(12) 1_665 1_565 ?
O5 W4 Tl2 125.0(9) . 1_665 ?
O5 W4 Tl2 60.6(9) . . ?
O5 W4 Tl2 129.6(9) . 1_655 ?
O5 W4 Tl2 54.2(9) . 1_565 ?
O5 W4 O11 81.4(14) . 1_545 ?
O9 W4 Tl2 122.5(7) . . ?
O9 W4 Tl2 131.7(7) . 1_565 ?
O9 W4 Tl2 53.8(7) . 1_655 ?
O9 W4 Tl2 60.5(7) . 1_665 ?
O9 W4 O5 81.6(8) . . ?
O9 W4 O11 87.3(10) . 1_545 ?
O10 W4 Tl2 40.5(7) . . ?
O10 W4 Tl2 136.0(7) . 1_665 ?
O10 W4 Tl2 48.2(6) . 1_565 ?
O10 W4 Tl2 126.0(6) . 1_655 ?
O10 W4 O5 89.2(10) . . ?
O10 W4 O9 162.5(9) . . ?
O10 W4 O11 76.6(10) . 1_545 ?
O10 W4 O11 88.6(11) . . ?
O10 W4 O12 98.9(9) . . ?
O11 W4 Tl2 129.8(8) 1_545 1_665 ?
O11 W4 Tl2 48.1(8) 1_545 . ?
O11 W4 Tl2 102.2(10) . . ?
O11 W4 Tl2 81.3(10) . 1_665 ?
O11 W4 Tl2 48.1(10) . 1_565 ?
O11 W4 Tl2 135.9(10) . 1_655 ?
O11 W4 Tl2 102.5(8) 1_545 1_565 ?
O11 W4 Tl2 74.9(8) 1_545 1_655 ?
O11 W4 O5 68.3(14) . . ?
O11 W4 O9 101.6(12) . . ?
O11 W4 O11 146.5(16) . 1_545 ?
O11 W4 O12 101.4(16) . . ?
O12 W4 Tl2 125.3(10) . 1_565 ?
O12 W4 Tl2 52.2(11) . 1_655 ?
O12 W4 Tl2 131.4(10) . . ?
O12 W4 Tl2 43.0(10) . 1_665 ?
O12 W4 O5 166.9(16) . . ?
O12 W4 O9 93.0(11) . . ?
O12 W4 O11 110.4(14) . 1_545 ?
Tl2 W5 Tl2 56.74(5) 1_665 1_655 ?
Tl2 W5 Tl3 128.05(10) 1_665 1_565 ?
Tl2 W5 Tl3 128.69(12) 1_665 2_756 ?
Tl2 W5 Tl3 128.09(13) 1_655 2_766 ?
Tl2 W5 Tl3 118.83(9) 1_655 . ?
Tl2 W5 Tl3 98.59(9) 1_655 2_756 ?
Tl2 W5 Tl3 104.32(9) 1_665 2_766 ?
Tl2 W5 Tl3 175.12(9) 1_665 . ?
Tl3 W5 Tl2 174.69(13) 1_565 1_655 ?
Tl3 W5 Tl3 54.9(2) 1_565 2_766 ?
Tl3 W5 Tl3 52.2(2) . 2_756 ?
Tl3 W5 Tl3 80.00(14) . 2_766 ?
Tl3 W5 Tl3 79.95(14) 1_565 2_756 ?
Tl3 W5 Tl3 52.96(6) 2_766 2_756 ?
Tl3 W5 Tl3 56.28(7) 1_565 . ?
O12 W5 Tl2 48.6(9) . 1_665 ?
O12 W5 Tl2 55.7(9) . 1_655 ?
O12 W5 Tl3 127.9(9) . . ?
O12 W5 Tl3 124.7(9) . 1_565 ?
O12 W5 Tl3 152.6(10) . 2_756 ?
O12 W5 Tl3 148.8(10) . 2_766 ?
O13 W5 Tl2 133.2(11) . 1_655 ?
O13 W5 Tl2 126.9(11) . 1_665 ?
O13 W5 Tl3 47.3(11) . 1_565 ?
O13 W5 Tl3 38.5(12) . 2_756 ?
O13 W5 Tl3 57.3(12) . . ?
O13 W5 Tl3 22.9(12) . 2_766 ?
O13 W5 O12 168.7(17) . . ?
O13 W5 O14 76.8(18) . . ?
O13 W5 O14 90.6(17) . 1_545 ?
O13 W5 O15 99.9(12) . . ?
O13 W5 O16 96.9(11) . . ?
O14 W5 Tl2 61.6(11) 1_545 1_655 ?
O14 W5 Tl2 117.9(11) 1_545 1_665 ?
O14 W5 Tl2 121.9(13) . 1_655 ?
O14 W5 Tl2 65.7(13) . 1_665 ?
O14 W5 Tl3 63.2(13) . 1_565 ?
O14 W5 Tl3 107.2(12) 1_545 2_766 ?
O14 W5 Tl3 54.3(11) 1_545 2_756 ?
O14 W5 Tl3 118.9(13) . . ?
O14 W5 Tl3 113.9(11) 1_545 1_565 ?
O14 W5 Tl3 58.1(11) 1_545 . ?
O14 W5 Tl3 58.5(13) . 2_766 ?
O14 W5 Tl3 111.4(13) . 2_756 ?
O14 W5 O12 100.6(15) 1_545 . ?
O14 W5 O12 92.3(17) . . ?
O14 W5 O14 165(2) . 1_545 ?
O14 W5 O15 91.4(15) . . ?
O14 W5 O16 100.5(15) . . ?
O15 W5 Tl2 43.7(7) . 1_655 ?
O15 W5 Tl2 47.8(6) . 1_665 ?
O15 W5 Tl3 82.5(6) . 2_756 ?
O15 W5 Tl3 86.4(7) . 2_766 ?
O15 W5 Tl3 140.5(7) . 1_565 ?
O15 W5 Tl3 131.2(7) . . ?
O15 W5 O12 83.4(9) . . ?
O15 W5 O14 82.6(14) . 1_545 ?
O15 W5 O16 161.3(9) . . ?
O16 W5 Tl2 125.1(5) . 1_665 ?
O16 W5 Tl2 117.7(6) . 1_655 ?
O16 W5 Tl3 112.1(5) . 2_766 ?
O16 W5 Tl3 106.1(6) . 2_756 ?
O16 W5 Tl3 58.3(6) . 1_565 ?
O16 W5 Tl3 54.0(6) . . ?
O16 W5 O12 81.8(9) . . ?
O16 W5 O14 89.0(14) . 1_545 ?
Tl2 W6 Tl2 56.35(5) . 1_565 ?
Tl2 W6 Tl3 128.66(13) 1_565 2_656 ?
Tl2 W6 Tl3 98.09(10) 1_565 2_666 ?
Tl2 W6 Tl3 128.53(13) . 2_666 ?
Tl2 W6 Tl3 105.19(10) . 2_656 ?
Tl2 W6 Tl3 173.82(10) . 1_565 ?
Tl3 W6 Tl2 128.91(11) . . ?
Tl3 W6 Tl2 174.67(12) . 1_565 ?
Tl3 W6 Tl2 117.52(9) 1_565 1_565 ?
Tl3 W6 Tl3 57.21(7) . 1_565 ?
Tl3 W6 Tl3 53.35(6) 2_656 2_666 ?
Tl3 W6 Tl3 79.17(14) 1_565 2_656 ?
Tl3 W6 Tl3 50.6(2) 1_565 2_666 ?
Tl3 W6 Tl3 79.11(14) . 2_666 ?
Tl3 W6 Tl3 53.1(2) . 2_656 ?
O10 W6 Tl2 49.2(5) . 1_565 ?
O10 W6 Tl2 51.6(5) . . ?
O10 W6 Tl3 124.6(5) . 1_565 ?
O10 W6 Tl3 131.9(5) . . ?
O10 W6 Tl3 144.0(5) . 2_666 ?
O10 W6 Tl3 155.6(5) . 2_656 ?
O15 W6 Tl2 49.1(6) 1_455 . ?
O15 W6 Tl2 42.7(7) 1_455 1_565 ?
O15 W6 Tl3 127.7(6) 1_455 1_565 ?
O15 W6 Tl3 81.1(6) 1_455 2_666 ?
O15 W6 Tl3 140.2(7) 1_455 . ?
O15 W6 Tl3 87.6(6) 1_455 2_656 ?
O15 W6 O10 81.3(8) 1_455 . ?
O15 W6 O18 76.6(9) 1_455 1_565 ?
O16 W6 Tl2 126.1(6) . . ?
O16 W6 Tl2 116.2(6) . 1_565 ?
O16 W6 Tl3 112.5(5) . 2_656 ?
O16 W6 Tl3 60.6(6) . . ?
O16 W6 Tl3 105.0(6) . 2_666 ?
O16 W6 Tl3 54.4(6) . 1_565 ?
O16 W6 O10 82.4(7) . . ?
O16 W6 O15 158.9(9) . 1_455 ?
O16 W6 O18 85.8(8) . 1_565 ?
O17 W6 Tl2 134.3(9) . . ?
O17 W6 Tl2 124.0(9) . 1_565 ?
O17 W6 Tl3 48.6(9) . 1_565 ?
O17 W6 Tl3 26.7(9) . 2_666 ?
O17 W6 Tl3 33.6(9) . 2_656 ?
O17 W6 Tl3 53.9(9) . . ?
O17 W6 O10 169.6(10) . . ?
O17 W6 O15 97.6(11) . 1_455 ?
O17 W6 O16 96.1(11) . . ?
O17 W6 O18 112.2(10) . . ?
O17 W6 O18 97.4(10) . 1_565 ?
O18 W6 Tl2 105.9(6) . 1_565 ?
O18 W6 Tl2 46.1(5) 1_565 1_565 ?
O18 W6 Tl2 50.1(6) . . ?
O18 W6 Tl2 102.1(5) 1_565 . ?
O18 W6 Tl3 128.6(5) 1_565 . ?
O18 W6 Tl3 80.3(6) . 2_656 ?
O18 W6 Tl3 135.7(6) . 1_565 ?
O18 W6 Tl3 73.2(5) 1_565 2_666 ?
O18 W6 Tl3 71.8(5) 1_565 1_565 ?
O18 W6 Tl3 79.2(6) . . ?
O18 W6 Tl3 126.1(5) 1_565 2_656 ?
O18 W6 Tl3 132.9(6) . 2_666 ?
O18 W6 O10 72.2(7) 1_565 . ?
O18 W6 O10 78.1(8) . . ?
O18 W6 O15 89.8(9) . 1_455 ?
O18 W6 O16 99.8(9) . . ?
O18 W6 O18 148.8(11) . 1_565 ?
Tl1 Tl1 Tl1 180.0 1_565 1_545 ?
O1 Tl1 Tl1 89.6(6) 2_645 1_565 ?
O1 Tl1 Tl1 90.4(6) 1_545 1_545 ?
O1 Tl1 Tl1 89.6(6) 1_545 1_565 ?
O1 Tl1 Tl1 90.4(6) 2_645 1_545 ?
O1 Tl1 O1 179.1(12) 2_645 1_545 ?
O1 Tl1 O2 43.5(8) 2_645 2_645 ?
O1 Tl1 O2 136.2(8) 1_545 2_655 ?
O1 Tl1 O2 136.2(8) 2_645 . ?
O1 Tl1 O2 43.0(8) 1_545 . ?
O1 Tl1 O2 43.5(8) 1_545 1_545 ?
O1 Tl1 O2 43.0(8) 2_645 2_655 ?
O1 Tl1 O2 137.2(8) 1_545 2_645 ?
O1 Tl1 O2 137.2(8) 2_645 1_545 ?
O1 Tl1 O3 50.7(9) 2_645 2_655 ?
O1 Tl1 O3 128.5(9) 2_645 . ?
O1 Tl1 O3 128.5(9) 1_545 2_655 ?
O1 Tl1 O3 50.7(9) 1_545 . ?
O1 Tl1 O4 114.0(11) 1_545 2_655 ?
O1 Tl1 O4 65.9(11) 1_545 . ?
O1 Tl1 O4 114.0(11) 2_645 . ?
O1 Tl1 O4 65.9(11) 2_645 2_655 ?
O1 Tl1 O6 91.5(11) 2_645 2_655 ?
O1 Tl1 O6 91.5(11) 1_545 . ?
O1 Tl1 O6 88.0(11) 1_545 2_655 ?
O1 Tl1 O6 88.0(11) 2_645 . ?
O1 Tl1 O8 54.6(12) 2_645 . ?
O1 Tl1 O8 54.6(12) 1_545 2_655 ?
O1 Tl1 O8 125.4(12) 1_545 . ?
O1 Tl1 O8 125.4(12) 2_645 2_655 ?
O2 Tl1 Tl1 125.5(3) 2_655 1_545 ?
O2 Tl1 Tl1 54.5(3) . 1_565 ?
O2 Tl1 Tl1 54.5(3) 2_655 1_565 ?
O2 Tl1 Tl1 54.8(3) 2_645 1_545 ?
O2 Tl1 Tl1 54.8(3) 1_545 1_545 ?
O2 Tl1 Tl1 125.2(3) 2_645 1_565 ?
O2 Tl1 Tl1 125.2(3) 1_545 1_565 ?
O2 Tl1 Tl1 125.5(3) . 1_545 ?
O2 Tl1 O2 109.0(7) 2_655 . ?
O2 Tl1 O2 70.7(4) 1_545 . ?
O2 Tl1 O2 70.7(4) 2_645 2_655 ?
O2 Tl1 O2 179.7(6) 1_545 2_655 ?
O2 Tl1 O2 109.6(7) 1_545 2_645 ?
O2 Tl1 O2 179.7(6) 2_645 . ?
O2 Tl1 O3 85.5(6) 2_655 . ?
O2 Tl1 O3 85.5(6) . 2_655 ?
O2 Tl1 O3 133.9(5) 2_645 . ?
O2 Tl1 O3 133.9(5) 1_545 2_655 ?
O2 Tl1 O3 94.2(5) 1_545 . ?
O2 Tl1 O3 94.2(5) 2_645 2_655 ?
O2 Tl1 O3 45.9(5) 2_655 2_655 ?
O2 Tl1 O3 45.9(5) . . ?
O2 Tl1 O4 92.9(6) 2_645 2_655 ?
O2 Tl1 O4 88.5(6) 2_645 . ?
O2 Tl1 O4 88.5(6) 1_545 2_655 ?
O2 Tl1 O4 91.4(6) 2_655 2_655 ?
O2 Tl1 O4 87.1(6) 2_655 . ?
O2 Tl1 O4 87.1(6) . 2_655 ?
O2 Tl1 O4 92.9(6) 1_545 . ?
O2 Tl1 O4 91.4(6) . . ?
O2 Tl1 O8 41.9(5) 2_655 . ?
O2 Tl1 O8 134.0(5) 2_655 2_655 ?
O2 Tl1 O8 134.0(5) . . ?
O2 Tl1 O8 45.8(5) 1_545 2_655 ?
O2 Tl1 O8 138.3(6) 2_645 2_655 ?
O2 Tl1 O8 41.9(5) . 2_655 ?
O2 Tl1 O8 45.8(5) 2_645 . ?
O2 Tl1 O8 138.3(6) 1_545 . ?
O3 Tl1 Tl1 117.0(7) 1_545 1_565 ?
O3 Tl1 Tl1 131.7(6) 2_655 1_545 ?
O3 Tl1 Tl1 63.0(7) 2_645 1_545 ?
O3 Tl1 Tl1 117.0(7) 2_645 1_565 ?
O3 Tl1 Tl1 63.0(7) 1_545 1_545 ?
O3 Tl1 Tl1 131.7(6) . 1_545 ?
O3 Tl1 Tl1 48.3(6) 2_655 1_565 ?
O3 Tl1 Tl1 48.3(6) . 1_565 ?
O3 Tl1 O1 41.7(10) 2_645 2_645 ?
O3 Tl1 O1 138.9(10) 2_645 1_545 ?
O3 Tl1 O1 41.7(10) 1_545 1_545 ?
O3 Tl1 O1 138.9(10) 1_545 2_645 ?
O3 Tl1 O2 129.2(6) 1_545 2_655 ?
O3 Tl1 O2 84.0(6) 1_545 . ?
O3 Tl1 O2 96.2(7) 2_645 1_545 ?
O3 Tl1 O2 50.8(6) 1_545 1_545 ?
O3 Tl1 O2 129.2(6) 2_645 . ?
O3 Tl1 O2 84.0(6) 2_645 2_655 ?
O3 Tl1 O2 50.8(6) 2_645 2_645 ?
O3 Tl1 O2 96.2(7) 1_545 2_645 ?
O3 Tl1 O3 96.6(11) 2_655 . ?
O3 Tl1 O3 165.3(11) 2_645 . ?
O3 Tl1 O3 68.7(6) 1_545 . ?
O3 Tl1 O3 165.3(11) 1_545 2_655 ?
O3 Tl1 O3 68.7(6) 2_645 2_655 ?
O3 Tl1 O3 126.0(14) 1_545 2_645 ?
O3 Tl1 O4 50.3(7) . . ?
O3 Tl1 O4 139.0(8) 1_545 2_655 ?
O3 Tl1 O4 42.7(8) 2_645 2_655 ?
O3 Tl1 O4 139.0(8) 2_645 . ?
O3 Tl1 O4 42.7(8) 1_545 . ?
O3 Tl1 O4 50.3(7) 2_655 2_655 ?
O3 Tl1 O4 127.6(7) . 2_655 ?
O3 Tl1 O4 127.6(7) 2_655 . ?
O3 Tl1 O6 50.8(9) 1_545 1_545 ?
O3 Tl1 O6 129.4(9) 2_645 . ?
O3 Tl1 O6 50.8(9) 2_645 2_645 ?
O3 Tl1 O6 95.7(9) 2_645 1_545 ?
O3 Tl1 O6 95.7(9) 1_545 2_645 ?
O3 Tl1 O6 129.4(9) 1_545 2_655 ?
O3 Tl1 O6 85.5(8) 2_645 2_655 ?
O3 Tl1 O6 85.5(9) 1_545 . ?
O3 Tl1 O8 88.7(7) 2_645 . ?
O3 Tl1 O8 88.7(7) 1_545 2_655 ?
O3 Tl1 O8 93.5(7) 1_545 . ?
O3 Tl1 O8 93.5(7) 2_645 2_655 ?
O4 Tl1 Tl1 91.3(6) 2_655 1_545 ?
O4 Tl1 Tl1 88.7(6) 2_655 1_565 ?
O4 Tl1 Tl1 91.3(6) . 1_545 ?
O4 Tl1 Tl1 88.7(6) . 1_565 ?
O4 Tl1 O4 177.5(11) 2_655 . ?
O6 Tl1 Tl1 126.0(4) 2_645 1_565 ?
O6 Tl1 Tl1 54.0(4) 1_545 1_545 ?
O6 Tl1 Tl1 127.9(4) . 1_545 ?
O6 Tl1 Tl1 52.1(4) 2_655 1_565 ?
O6 Tl1 Tl1 127.9(4) 2_655 1_545 ?
O6 Tl1 Tl1 52.1(4) . 1_565 ?
O6 Tl1 Tl1 54.0(4) 2_645 1_545 ?
O6 Tl1 Tl1 126.0(4) 1_545 1_565 ?
O6 Tl1 O1 88.5(11) 2_645 1_545 ?
O6 Tl1 O1 88.5(11) 1_545 2_645 ?
O6 Tl1 O1 92.1(11) 2_645 2_645 ?
O6 Tl1 O1 92.1(11) 1_545 1_545 ?
O6 Tl1 O2 48.8(7) 1_545 2_645 ?
O6 Tl1 O2 131.3(7) 1_545 . ?
O6 Tl1 O2 131.3(7) 2_645 2_655 ?
O6 Tl1 O2 91.3(6) 2_645 . ?
O6 Tl1 O2 48.1(7) 2_655 . ?
O6 Tl1 O2 48.1(7) . 2_655 ?
O6 Tl1 O2 131.8(7) . 1_545 ?
O6 Tl1 O2 92.4(6) 2_655 1_545 ?
O6 Tl1 O2 87.4(6) . . ?
O6 Tl1 O2 48.8(7) 2_645 1_545 ?
O6 Tl1 O2 91.3(6) 1_545 2_655 ?
O6 Tl1 O2 88.9(7) 1_545 1_545 ?
O6 Tl1 O2 88.9(7) 2_645 2_645 ?
O6 Tl1 O2 87.4(6) 2_655 2_655 ?
O6 Tl1 O2 92.4(6) . 2_645 ?
O6 Tl1 O2 131.8(7) 2_655 2_645 ?
O6 Tl1 O3 83.7(7) 2_655 . ?
O6 Tl1 O3 134.2(8) 1_545 2_655 ?
O6 Tl1 O3 83.7(7) . 2_655 ?
O6 Tl1 O3 45.0(8) . . ?
O6 Tl1 O3 45.0(8) 2_655 2_655 ?
O6 Tl1 O3 134.2(8) 2_645 . ?
O6 Tl1 O3 94.9(7) 1_545 . ?
O6 Tl1 O3 94.9(7) 2_645 2_655 ?
O6 Tl1 O4 137.6(7) 1_545 2_655 ?
O6 Tl1 O4 44.6(8) 2_645 2_655 ?
O6 Tl1 O4 43.9(8) . . ?
O6 Tl1 O4 44.6(8) 1_545 . ?
O6 Tl1 O4 133.9(7) 2_655 . ?
O6 Tl1 O4 43.9(8) 2_655 2_655 ?
O6 Tl1 O4 133.9(7) . 2_655 ?
O6 Tl1 O4 137.6(7) 2_645 . ?
O6 Tl1 O6 73.9(4) 2_645 2_655 ?
O6 Tl1 O6 178.1(7) 2_645 . ?
O6 Tl1 O6 178.1(7) 1_545 2_655 ?
O6 Tl1 O6 108.0(8) 2_645 1_545 ?
O6 Tl1 O6 73.9(4) 1_545 . ?
O6 Tl1 O6 104.2(8) 2_655 . ?
O6 Tl1 O8 46.7(7) 2_655 2_655 ?
O6 Tl1 O8 46.7(7) . . ?
O6 Tl1 O8 134.5(7) 2_645 . ?
O6 Tl1 O8 129.3(7) 2_655 . ?
O6 Tl1 O8 49.4(7) 1_545 . ?
O6 Tl1 O8 129.3(7) . 2_655 ?
O6 Tl1 O8 49.4(7) 2_645 2_655 ?
O6 Tl1 O8 134.5(7) 1_545 2_655 ?
O8 Tl1 Tl1 87.6(4) . 1_565 ?
O8 Tl1 Tl1 87.6(4) 2_655 1_565 ?
O8 Tl1 Tl1 92.4(4) 2_655 1_545 ?
O8 Tl1 Tl1 92.4(4) . 1_545 ?
O8 Tl1 O3 90.4(6) . . ?
O8 Tl1 O3 90.4(6) 2_655 2_655 ?
O8 Tl1 O3 86.3(6) . 2_655 ?
O8 Tl1 O3 86.3(6) 2_655 . ?
O8 Tl1 O4 59.5(7) . . ?
O8 Tl1 O4 120.4(7) 2_655 . ?
O8 Tl1 O4 120.4(7) . 2_655 ?
O8 Tl1 O4 59.5(7) 2_655 2_655 ?
O8 Tl1 O8 175.1(7) . 2_655 ?
W6 Tl2 W5 77.89(4) . 1_445 ?
Tl2 Tl2 W5 63.57(6) 1_545 1_445 ?
Tl2 Tl2 W5 116.43(6) 1_565 1_445 ?
Tl2 Tl2 W6 114.97(6) 1_545 . ?
Tl2 Tl2 W6 65.03(6) 1_565 . ?
Tl2 Tl2 Tl2 180.0 1_565 1_545 ?
Tl2 Tl2 O4 89.0(5) 1_545 . ?
Tl2 Tl2 O4 91.0(5) 1_565 . ?
O4 Tl2 W5 152.6(5) . 1_445 ?
O4 Tl2 W6 115.7(5) . . ?
O5 Tl2 W5 157.5(5) . 1_445 ?
O5 Tl2 W5 120.3(6) 1_545 1_445 ?
O5 Tl2 W6 79.6(5) . . ?
O5 Tl2 W6 106.6(5) 1_545 . ?
O5 Tl2 Tl2 52.9(6) . 1_565 ?
O5 Tl2 Tl2 127.1(6) . 1_545 ?
O5 Tl2 Tl2 118.9(7) 1_545 1_565 ?
O5 Tl2 Tl2 61.1(6) 1_545 1_545 ?
O5 Tl2 O4 43.3(8) . . ?
O5 Tl2 O4 35.0(8) 1_545 . ?
O5 Tl2 O5 66.0(5) 1_545 . ?
O5 Tl2 O7 45.4(8) 1_545 1_545 ?
O5 Tl2 O7 79.4(8) 1_545 . ?
O5 Tl2 O9 119.0(5) 1_545 1_455 ?
O5 Tl2 O9 86.9(6) 1_545 1_445 ?
O5 Tl2 O12 164.3(8) 1_545 1_455 ?
O5 Tl2 O14 141.4(10) 1_545 1_445 ?
O7 Tl2 W5 113.4(5) 1_545 1_445 ?
O7 Tl2 W5 153.3(7) . 1_445 ?
O7 Tl2 W6 115.8(5) . . ?
O7 Tl2 W6 152.0(7) 1_545 . ?
O7 Tl2 Tl2 57.8(4) . 1_565 ?
O7 Tl2 Tl2 122.1(4) . 1_545 ?
O7 Tl2 Tl2 56.3(4) 1_545 1_545 ?
O7 Tl2 Tl2 123.7(4) 1_545 1_565 ?
O7 Tl2 O4 44.4(8) . . ?
O7 Tl2 O4 44.0(8) 1_545 . ?
O7 Tl2 O5 43.7(8) . . ?
O7 Tl2 O5 86.6(7) 1_545 . ?
O7 Tl2 O7 65.9(3) . 1_545 ?
O7 Tl2 O9 84.5(7) . 1_445 ?
O7 Tl2 O14 138.7(10) 1_545 1_445 ?
O7 Tl2 O14 139.1(10) . 1_445 ?
O9 Tl2 W5 107.7(4) 1_455 1_445 ?
O9 Tl2 W5 79.2(4) 1_445 1_445 ?
O9 Tl2 W6 157.0(4) 1_445 . ?
O9 Tl2 W6 118.9(4) 1_455 . ?
O9 Tl2 Tl2 125.0(4) 1_445 1_565 ?
O9 Tl2 Tl2 58.3(4) 1_455 1_565 ?
O9 Tl2 Tl2 55.0(4) 1_445 1_545 ?
O9 Tl2 Tl2 121.7(4) 1_455 1_545 ?
O9 Tl2 O4 86.1(6) 1_445 . ?
O9 Tl2 O4 87.1(6) 1_455 . ?
O9 Tl2 O5 123.3(5) 1_445 . ?
O9 Tl2 O5 83.9(6) 1_455 . ?
O9 Tl2 O7 83.2(7) 1_455 1_545 ?
O9 Tl2 O7 44.5(8) 1_445 1_545 ?
O9 Tl2 O7 45.9(8) 1_455 . ?
O9 Tl2 O9 66.7(5) 1_455 1_445 ?
O9 Tl2 O14 97.8(9) 1_445 1_445 ?
O9 Tl2 O14 97.6(9) 1_455 1_445 ?
O10 Tl2 W5 79.7(4) 1_545 1_445 ?
O10 Tl2 W5 111.6(4) . 1_445 ?
O10 Tl2 W6 72.9(4) 1_545 . ?
O10 Tl2 W6 34.1(4) . . ?
O10 Tl2 Tl2 126.1(4) . 1_545 ?
O10 Tl2 Tl2 53.9(4) . 1_565 ?
O10 Tl2 Tl2 51.1(4) 1_545 1_545 ?
O10 Tl2 Tl2 128.9(4) 1_545 1_565 ?
O10 Tl2 O4 82.8(6) . . ?
O10 Tl2 O4 81.9(6) 1_545 . ?
O10 Tl2 O5 93.0(6) 1_545 . ?
O10 Tl2 O5 46.0(6) . . ?
O10 Tl2 O5 48.6(7) 1_545 1_545 ?
O10 Tl2 O5 85.0(7) . 1_545 ?
O10 Tl2 O7 86.5(7) . . ?
O10 Tl2 O7 83.7(7) 1_545 1_545 ?
O10 Tl2 O7 125.2(8) . 1_545 ?
O10 Tl2 O7 125.3(8) 1_545 . ?
O10 Tl2 O9 111.0(6) . 1_455 ?
O10 Tl2 O9 105.0(6) 1_545 1_445 ?
O10 Tl2 O9 166.7(6) 1_545 1_455 ?
O10 Tl2 O9 168.8(6) . 1_445 ?
O10 Tl2 O10 75.0(5) . 1_545 ?
O10 Tl2 O11 46.7(7) . 1_545 ?
O10 Tl2 O12 91.8(6) . 1_455 ?
O10 Tl2 O12 144.9(5) 1_545 1_455 ?
O10 Tl2 O14 93.3(8) . 1_445 ?
O10 Tl2 O14 93.8(8) 1_545 1_445 ?
O10 Tl2 O18 48.8(5) . . ?
O11 Tl2 W5 122.3(6) 1_545 1_445 ?
O11 Tl2 W6 70.1(6) 1_545 . ?
O11 Tl2 Tl2 91.7(7) 1_545 1_565 ?
O11 Tl2 Tl2 88.3(7) 1_545 1_545 ?
O11 Tl2 O4 51.0(7) 1_545 . ?
O11 Tl2 O5 38.7(8) 1_545 1_545 ?
O11 Tl2 O5 47.1(8) 1_545 . ?
O11 Tl2 O7 84.4(9) 1_545 . ?
O11 Tl2 O7 82.7(9) 1_545 1_545 ?
O11 Tl2 O9 125.5(7) 1_545 1_445 ?
O11 Tl2 O9 129.5(8) 1_545 1_455 ?
O11 Tl2 O10 45.9(8) 1_545 1_545 ?
O11 Tl2 O12 137.7(9) 1_545 1_455 ?
O11 Tl2 O14 123.9(9) 1_545 1_445 ?
O12 Tl2 W5 75.1(6) 1_455 1_445 ?
O12 Tl2 W5 31.2(5) 1_445 1_445 ?
O12 Tl2 W6 78.1(5) 1_455 . ?
O12 Tl2 W6 107.7(6) 1_445 . ?
O12 Tl2 Tl2 48.8(6) 1_455 1_565 ?
O12 Tl2 Tl2 122.0(7) 1_445 1_565 ?
O12 Tl2 Tl2 58.0(7) 1_445 1_545 ?
O12 Tl2 Tl2 131.2(6) 1_455 1_545 ?
O12 Tl2 O4 133.9(8) 1_445 . ?
O12 Tl2 O4 129.4(7) 1_455 . ?
O12 Tl2 O5 118.1(10) 1_445 1_545 ?
O12 Tl2 O5 100.9(8) 1_455 . ?
O12 Tl2 O5 168.9(7) 1_445 . ?
O12 Tl2 O7 128.8(8) 1_455 1_545 ?
O12 Tl2 O7 85.1(8) 1_455 . ?
O12 Tl2 O7 90.0(9) 1_445 1_545 ?
O12 Tl2 O7 125.5(9) 1_445 . ?
O12 Tl2 O9 94.0(7) 1_455 1_445 ?
O12 Tl2 O9 48.2(6) 1_455 1_455 ?
O12 Tl2 O9 85.2(7) 1_445 1_455 ?
O12 Tl2 O9 49.3(7) 1_445 1_445 ?
O12 Tl2 O10 97.1(7) 1_445 1_545 ?
O12 Tl2 O10 141.8(6) 1_445 . ?
O12 Tl2 O11 142.8(10) 1_445 1_545 ?
O12 Tl2 O12 73.1(6) 1_445 1_455 ?
O12 Tl2 O14 54.0(9) 1_455 1_445 ?
O12 Tl2 O14 49.2(10) 1_445 1_445 ?
O12 Tl2 O15 52.1(8) 1_445 1_445 ?
O12 Tl2 O15 93.2(9) 1_445 1_455 ?
O12 Tl2 O18 98.0(6) 1_445 . ?
O14 Tl2 W5 27.1(9) 1_445 1_445 ?
O14 Tl2 W6 60.0(7) 1_445 . ?
O14 Tl2 Tl2 90.4(9) 1_445 1_545 ?
O14 Tl2 Tl2 89.6(9) 1_445 1_565 ?
O14 Tl2 O4 174.8(8) 1_445 . ?
O14 Tl2 O5 134.7(10) 1_445 . ?
O15 Tl2 W5 71.2(5) 1_455 1_445 ?
O15 Tl2 W5 27.7(6) 1_445 1_445 ?
O15 Tl2 W6 70.5(5) 1_445 . ?
O15 Tl2 W6 29.8(6) 1_455 . ?
O15 Tl2 Tl2 50.7(4) 1_445 1_545 ?
O15 Tl2 Tl2 50.7(4) 1_455 1_565 ?
O15 Tl2 Tl2 129.3(4) 1_445 1_565 ?
O15 Tl2 Tl2 129.3(4) 1_455 1_545 ?
O15 Tl2 O4 130.9(7) 1_445 . ?
O15 Tl2 O4 132.5(8) 1_455 . ?
O15 Tl2 O5 89.4(8) 1_455 . ?
O15 Tl2 O5 95.9(8) 1_445 1_545 ?
O15 Tl2 O5 139.0(8) 1_445 . ?
O15 Tl2 O5 135.6(9) 1_455 1_545 ?
O15 Tl2 O7 174.5(6) 1_455 1_545 ?
O15 Tl2 O7 172.9(6) 1_445 . ?
O15 Tl2 O7 108.6(6) 1_455 . ?
O15 Tl2 O7 107.0(6) 1_445 1_545 ?
O15 Tl2 O9 136.5(8) 1_455 1_445 ?
O15 Tl2 O9 89.9(7) 1_445 1_445 ?
O15 Tl2 O9 135.1(8) 1_445 1_455 ?
O15 Tl2 O9 92.5(7) 1_455 1_455 ?
O15 Tl2 O10 100.4(7) 1_455 1_545 ?
O15 Tl2 O10 98.5(7) 1_445 . ?
O15 Tl2 O10 53.2(8) 1_455 . ?
O15 Tl2 O10 52.1(7) 1_445 1_545 ?
O15 Tl2 O11 97.4(9) 1_455 1_545 ?
O15 Tl2 O11 95.3(9) 1_445 1_545 ?
O15 Tl2 O12 99.7(8) 1_445 1_455 ?
O15 Tl2 O12 48.4(8) 1_455 1_455 ?
O15 Tl2 O14 45.3(10) 1_455 1_445 ?
O15 Tl2 O14 46.1(10) 1_445 1_445 ?
O15 Tl2 O15 78.5(4) 1_445 1_455 ?
O15 Tl2 O18 49.7(6) 1_445 . ?
O15 Tl2 O18 52.2(6) 1_455 . ?
O18 Tl2 W5 67.0(3) . 1_445 ?
O18 Tl2 W6 26.8(3) . . ?
O18 Tl2 Tl2 88.5(3) . 1_545 ?
O18 Tl2 Tl2 91.5(3) . 1_565 ?
O18 Tl2 O4 113.7(5) . . ?
O18 Tl2 O5 90.7(6) . 1_545 ?
O18 Tl2 O5 92.2(6) . . ?
O18 Tl2 O7 131.8(7) . 1_545 ?
O18 Tl2 O7 135.1(7) . . ?
O18 Tl2 O9 139.1(5) . 1_445 ?
O18 Tl2 O9 144.6(5) . 1_455 ?
O18 Tl2 O10 48.2(5) . 1_545 ?
O18 Tl2 O11 62.7(6) . 1_545 ?
O18 Tl2 O12 98.8(6) . 1_455 ?
O18 Tl2 O14 61.1(8) . 1_445 ?
W5 Tl3 W6 55.95(5) 1_545 1_545 ?
W5 Tl3 O18 63.5(3) 1_545 . ?
W6 Tl3 W5 80.50(5) . 1_545 ?
W6 Tl3 W6 57.21(7) . 1_545 ?
W6 Tl3 O18 26.7(2) . . ?
Tl3 Tl3 W5 115.47(7) 1_565 1_545 ?
Tl3 Tl3 W5 64.53(7) 1_545 1_545 ?
Tl3 Tl3 W5 124.33(16) 2_656 1_545 ?
Tl3 Tl3 W5 65.80(15) 2_756 1_545 ?
Tl3 Tl3 W6 58.91(7) 1_545 1_545 ?
Tl3 Tl3 W6 121.09(6) 1_565 1_545 ?
Tl3 Tl3 W6 122.78(16) 2_756 . ?
Tl3 Tl3 W6 116.12(8) 1_545 . ?
Tl3 Tl3 W6 68.43(14) 2_656 1_545 ?
Tl3 Tl3 W6 121.09(15) 2_756 1_545 ?
Tl3 Tl3 W6 63.88(8) 1_565 . ?
Tl3 Tl3 W6 67.33(15) 2_656 . ?
Tl3 Tl3 Tl3 90.000(3) 2_756 1_565 ?
Tl3 Tl3 Tl3 90.000(2) 2_656 1_565 ?
Tl3 Tl3 Tl3 90.000(1) 2_756 1_545 ?
Tl3 Tl3 Tl3 168.34(14) 2_656 2_756 ?
Tl3 Tl3 Tl3 90.000(4) 2_656 1_545 ?
Tl3 Tl3 Tl3 180.0(5) 1_565 1_545 ?
Tl3 Tl3 O18 68.0(3) 2_656 . ?
Tl3 Tl3 O18 89.7(2) 1_545 . ?
Tl3 Tl3 O18 123.6(3) 2_756 . ?
Tl3 Tl3 O18 90.3(2) 1_565 . ?
O13 Tl3 W5 24.0(6) 1_545 1_545 ?
O13 Tl3 W5 89.3(7) 2_746 1_545 ?
O13 Tl3 W5 119.9(6) 2_756 1_545 ?
O13 Tl3 W5 70.9(6) . 1_545 ?
O13 Tl3 W6 75.9(6) 1_545 1_545 ?
O13 Tl3 W6 73.8(5) . . ?
O13 Tl3 W6 169.5(7) 2_746 . ?
O13 Tl3 W6 163.9(6) 2_756 1_545 ?
O13 Tl3 W6 103.1(6) 1_545 . ?
O13 Tl3 W6 110.3(5) . 1_545 ?
O13 Tl3 W6 114.7(8) 2_746 1_545 ?
O13 Tl3 W6 107.7(6) 2_756 . ?
O13 Tl3 Tl3 123.8(8) 2_746 1_565 ?
O13 Tl3 Tl3 135.8(6) 2_756 1_545 ?
O13 Tl3 Tl3 60.2(6) 2_756 2_756 ?
O13 Tl3 Tl3 119.4(7) 1_545 1_565 ?
O13 Tl3 Tl3 53.7(7) 2_746 2_756 ?
O13 Tl3 Tl3 44.2(6) 2_756 1_565 ?
O13 Tl3 Tl3 117.5(6) 2_746 2_656 ?
O13 Tl3 Tl3 49.0(6) . 1_565 ?
O13 Tl3 Tl3 131.0(6) . 1_545 ?
O13 Tl3 Tl3 142.3(7) 1_545 2_656 ?
O13 Tl3 Tl3 45.4(6) 1_545 2_756 ?
O13 Tl3 Tl3 112.8(5) 2_756 2_656 ?
O13 Tl3 Tl3 52.5(5) . 2_756 ?
O13 Tl3 Tl3 56.2(8) 2_746 1_545 ?
O13 Tl3 Tl3 133.3(5) . 2_656 ?
O13 Tl3 Tl3 60.6(7) 1_545 1_545 ?
O13 Tl3 O13 104.8(5) 1_545 2_756 ?
O13 Tl3 O13 56.4(10) 2_756 . ?
O13 Tl3 O13 70.4(6) 1_545 . ?
O13 Tl3 O13 67.2(11) 2_746 1_545 ?
O13 Tl3 O13 79.6(8) 2_746 2_756 ?
O13 Tl3 O13 105.4(5) 2_746 . ?
O13 Tl3 O14 102.0(10) 2_746 1_545 ?
O13 Tl3 O14 45.8(10) 2_756 2_746 ?
O13 Tl3 O14 93.8(10) 1_545 2_746 ?
O13 Tl3 O14 98.4(10) 2_756 1_545 ?
O13 Tl3 O14 91.8(9) . 2_746 ?
O13 Tl3 O14 37.1(11) 2_746 2_746 ?
O13 Tl3 O14 37.7(10) 1_545 1_545 ?
O13 Tl3 O16 147.5(8) 2_756 1_545 ?
O13 Tl3 O16 49.7(8) 1_545 1_545 ?
O13 Tl3 O16 91.6(7) 2_756 . ?
O13 Tl3 O16 147.1(9) 2_746 . ?
O13 Tl3 O16 85.0(8) 1_545 . ?
O13 Tl3 O16 102.5(9) 2_746 1_545 ?
O13 Tl3 O17 163.4(9) 2_746 . ?
O13 Tl3 O17 104.5(7) 2_746 2_656 ?
O13 Tl3 O17 60.9(7) 2_746 2_646 ?
O13 Tl3 O17 129.3(6) 1_545 . ?
O13 Tl3 O17 107.0(9) 2_746 1_545 ?
O13 Tl3 O17 92.6(7) 1_545 1_545 ?
O13 Tl3 O18 144.1(8) 2_746 . ?
O13 Tl3 O18 88.2(5) . . ?
O13 Tl3 O18 133.4(7) 2_756 . ?
O13 Tl3 O18 87.5(6) 1_545 . ?
O14 Tl3 W5 27.2(9) 1_545 1_545 ?
O14 Tl3 W5 117.7(8) 2_746 1_545 ?
O14 Tl3 W6 150.0(9) 2_746 1_545 ?
O14 Tl3 W6 72.1(8) 1_545 1_545 ?
O14 Tl3 W6 152.2(9) 2_746 . ?
O14 Tl3 W6 69.8(7) 1_545 . ?
O14 Tl3 Tl3 132.6(7) 1_545 2_656 ?
O14 Tl3 Tl3 91.4(9) 2_746 1_545 ?
O14 Tl3 Tl3 88.6(9) 2_746 1_565 ?
O14 Tl3 Tl3 111.1(7) 2_746 2_656 ?
O14 Tl3 Tl3 88.6(9) 1_545 1_565 ?
O14 Tl3 Tl3 59.0(7) 1_545 2_756 ?
O14 Tl3 Tl3 91.4(9) 1_545 1_545 ?
O14 Tl3 Tl3 57.3(7) 2_746 2_756 ?
O14 Tl3 O13 44.5(10) 1_545 . ?
O14 Tl3 O14 116.2(7) 1_545 2_746 ?
O14 Tl3 O18 178.6(9) 2_746 . ?
O14 Tl3 O18 64.6(7) 1_545 . ?
O16 Tl3 W5 29.2(5) 1_545 1_545 ?
O16 Tl3 W5 67.7(4) . 1_545 ?
O16 Tl3 W6 67.3(4) 1_545 . ?
O16 Tl3 W6 72.4(4) . 1_545 ?
O16 Tl3 W6 26.8(5) 1_545 1_545 ?
O16 Tl3 W6 28.6(5) . . ?
O16 Tl3 Tl3 55.1(4) . 1_565 ?
O16 Tl3 Tl3 95.2(6) . 2_656 ?
O16 Tl3 Tl3 56.0(3) 1_545 1_545 ?
O16 Tl3 Tl3 124.9(4) . 1_545 ?
O16 Tl3 Tl3 94.4(6) . 2_756 ?
O16 Tl3 Tl3 124.0(3) 1_545 1_565 ?
O16 Tl3 Tl3 94.4(6) 1_545 2_756 ?
O16 Tl3 Tl3 95.2(6) 1_545 2_656 ?
O16 Tl3 O13 46.1(7) . . ?
O16 Tl3 O13 92.6(7) 1_545 . ?
O16 Tl3 O14 49.2(9) 1_545 1_545 ?
O16 Tl3 O14 135.6(9) . 2_746 ?
O16 Tl3 O14 138.5(10) 1_545 2_746 ?
O16 Tl3 O14 47.6(9) . 1_545 ?
O16 Tl3 O16 68.9(3) 1_545 . ?
O16 Tl3 O18 42.9(5) 1_545 . ?
O16 Tl3 O18 44.0(5) . . ?
O17 Tl3 W5 163.2(6) 2_656 1_545 ?
O17 Tl3 W5 106.7(5) . 1_545 ?
O17 Tl3 W5 76.9(5) 1_545 1_545 ?
O17 Tl3 W5 112.6(6) 2_646 1_545 ?
O17 Tl3 W6 26.2(5) . . ?
O17 Tl3 W6 24.1(5) 1_545 1_545 ?
O17 Tl3 W6 123.5(6) 2_656 1_545 ?
O17 Tl3 W6 68.4(5) 1_545 . ?
O17 Tl3 W6 86.0(6) 2_656 . ?
O17 Tl3 W6 72.6(5) . 1_545 ?
O17 Tl3 W6 82.4(6) 2_646 1_545 ?
O17 Tl3 W6 120.9(6) 2_646 . ?
O17 Tl3 Tl3 126.8(5) 1_545 1_565 ?
O17 Tl3 Tl3 114.6(6) 2_656 2_756 ?
O17 Tl3 Tl3 48.3(5) 2_646 1_545 ?
O17 Tl3 Tl3 131.3(5) 2_656 1_545 ?
O17 Tl3 Tl3 114.5(6) 2_646 2_756 ?
O17 Tl3 Tl3 57.9(5) 2_646 2_656 ?
O17 Tl3 Tl3 137.0(5) . 2_756 ?
O17 Tl3 Tl3 49.8(5) 1_545 2_656 ?
O17 Tl3 Tl3 136.7(5) 1_545 2_756 ?
O17 Tl3 Tl3 126.5(5) . 1_545 ?
O17 Tl3 Tl3 57.7(6) 2_656 2_656 ?
O17 Tl3 Tl3 48.7(6) 2_656 1_565 ?
O17 Tl3 Tl3 49.6(5) . 2_656 ?
O17 Tl3 Tl3 53.5(5) . 1_565 ?
O17 Tl3 Tl3 53.2(5) 1_545 1_545 ?
O17 Tl3 Tl3 131.7(5) 2_646 1_565 ?
O17 Tl3 O13 162.6(7) 1_545 2_756 ?
O17 Tl3 O13 95.7(8) . 2_756 ?
O17 Tl3 O13 159.9(8) 2_656 1_545 ?
O17 Tl3 O13 84.6(6) . . ?
O17 Tl3 O13 112.2(6) 2_646 2_756 ?
O17 Tl3 O13 106.6(9) 2_646 1_545 ?
O17 Tl3 O13 165.0(8) 2_646 . ?
O17 Tl3 O13 133.4(5) 1_545 . ?
O17 Tl3 O13 55.1(6) 2_656 2_756 ?
O17 Tl3 O13 95.7(8) 2_656 . ?
O17 Tl3 O14 133.5(9) 1_545 2_746 ?
O17 Tl3 O14 131.4(10) . 2_746 ?
O17 Tl3 O14 73.6(9) 2_646 2_746 ?
O17 Tl3 O14 71.6(10) 2_656 2_746 ?
O17 Tl3 O14 94.3(9) . 1_545 ?
O17 Tl3 O14 96.0(9) 1_545 1_545 ?
O17 Tl3 O14 137.2(11) 2_656 1_545 ?
O17 Tl3 O14 139.7(10) 2_646 1_545 ?
O17 Tl3 O16 95.8(7) 2_656 . ?
O17 Tl3 O16 48.2(7) 1_545 1_545 ?
O17 Tl3 O16 148.5(8) 2_656 1_545 ?
O17 Tl3 O16 96.2(7) 2_646 1_545 ?
O17 Tl3 O16 90.1(7) . 1_545 ?
O17 Tl3 O16 48.0(7) . . ?
O17 Tl3 O16 90.9(7) 1_545 . ?
O17 Tl3 O16 148.9(8) 2_646 . ?
O17 Tl3 O17 107.5(5) 2_656 1_545 ?
O17 Tl3 O17 83.0(8) 2_656 2_646 ?
O17 Tl3 O17 107.5(5) 2_646 . ?
O17 Tl3 O17 60.4(10) 2_646 1_545 ?
O17 Tl3 O17 73.3(6) . 1_545 ?
O17 Tl3 O17 60.7(10) 2_656 . ?
O17 Tl3 O18 46.9(6) 1_545 . ?
O17 Tl3 O18 47.2(6) . . ?
O17 Tl3 O18 106.5(6) 2_646 . ?
O17 Tl3 O18 107.0(6) 2_656 . ?
O18 Tl3 W6 30.9(2) . 1_545 ?
W1A O1 W1A 147(2) . 1_565 ?
W1A O1 W1B 143(2) . 1_565 ?
W1A O1 W1B 5.0(4) . . ?
W1A O1 Tl1 103.4(10) 1_565 1_565 ?
W1A O1 Tl1 108.0(16) . 1_565 ?
W1B O1 W1A 152.4(18) . 1_565 ?
W1B O1 W1A 4.4(5) 1_565 1_565 ?
W1B O1 W1B 148(2) 1_565 . ?
W1B O1 Tl1 103.2(13) . 1_565 ?
W1B O1 Tl1 107.7(13) 1_565 1_565 ?
O1 O1 W1A 76.6(8) 2 1_565 ?
O1 O1 W1A 70.9(13) 2 . ?
O1 O1 W1B 75.8(10) 2 . ?
O1 O1 W1B 72.2(12) 2 1_565 ?
O1 O1 Tl1 165(7) 2 1_565 ?
W1A O2 W3 149.8(11) . 2_655 ?
W1A O2 Tl1 109.6(8) . . ?
W1A O2 Tl1 96.3(7) . 1_565 ?
W1B O2 W1A 17.9(12) . . ?
W1B O2 W3 147.6(12) . 2_655 ?
W1B O2 Tl1 99.0(11) . . ?
W1B O2 Tl1 107.0(11) . 1_565 ?
W3 O2 Tl1 104.5(7) 2_655 1_565 ?
W3 O2 Tl1 97.9(7) 2_655 . ?
Tl1 O2 Tl1 70.7(4) 1_565 . ?
W1A O3 W1B 16.5(11) . . ?
W1A O3 W2 146.2(19) . . ?
W1A O3 Tl1 103.4(12) . 1_565 ?
W1A O3 Tl1 96.6(12) . . ?
W1B O3 Tl1 110.3(12) . 1_565 ?
W1B O3 Tl1 85.3(13) . . ?
W2 O3 W1B 134(2) . . ?
W2 O3 Tl1 109.1(12) . 1_565 ?
W2 O3 Tl1 86.9(11) . . ?
Tl1 O3 Tl1 68.7(6) 1_565 . ?
W2 O4 W2 167.7(17) . 1_545 ?
W2 O4 Tl1 87.6(9) 1_545 . ?
W2 O4 Tl1 89.9(11) . . ?
W2 O4 Tl2 91.6(10) 1_545 . ?
W2 O4 Tl2 89.7(10) . . ?
Tl1 O4 Tl2 174.7(9) . . ?
W2 O5 W4 147.2(19) . . ?
W2 O5 Tl2 95.3(12) . . ?
W2 O5 Tl2 115.8(12) . 1_565 ?
W4 O5 Tl2 96.0(11) . 1_565 ?
W4 O5 Tl2 90.2(11) . . ?
Tl2 O5 Tl2 66.0(5) 1_565 . ?
W2 O6 W3 140.4(10) . . ?
W2 O6 Tl1 101.9(11) . . ?
W2 O6 Tl1 108.3(12) . 1_565 ?
W3 O6 Tl1 100.1(10) . . ?
W3 O6 Tl1 109.3(12) . 1_565 ?
Tl1 O6 Tl1 73.9(4) 1_565 . ?
W2 O7 Tl2 99.7(11) . . ?
W2 O7 Tl2 105.5(11) . 1_565 ?
W3 O7 W2 147.6(11) 1_455 . ?
W3 O7 Tl2 106.5(12) 1_455 1_565 ?
W3 O7 Tl2 97.9(10) 1_455 . ?
Tl2 O7 Tl2 65.9(3) . 1_565 ?
W3 O8 W3 155.2(17) . 1_545 ?
W3 O8 Tl1 96.9(8) 1_545 . ?
W3 O8 Tl1 105.3(11) . . ?
W3 O9 W4 156.9(14) . . ?
W3 O9 Tl2 102.0(9) . 1_655 ?
W3 O9 Tl2 108.6(10) . 1_665 ?
W4 O9 Tl2 90.0(8) . 1_665 ?
W4 O9 Tl2 97.9(9) . 1_655 ?
Tl2 O9 Tl2 66.7(4) 1_655 1_665 ?
W4 O10 W6 142.5(11) . . ?
W4 O10 Tl2 107.4(8) . 1_565 ?
W4 O10 Tl2 117.5(9) . . ?
W6 O10 Tl2 99.3(7) . 1_565 ?
W6 O10 Tl2 94.3(7) . . ?
Tl2 O10 Tl2 75.0(5) . 1_565 ?
W4 O11 W4 146.5(16) . 1_565 ?
W4 O11 Tl2 101.0(12) 1_565 1_565 ?
W4 O11 Tl2 107.2(14) . 1_565 ?
W4 O12 W5 146.2(16) . . ?
W4 O12 Tl2 102.7(13) . 1_655 ?
W4 O12 Tl2 112.6(13) . 1_665 ?
W5 O12 Tl2 93.9(11) . 1_655 ?
W5 O12 Tl2 100.2(11) . 1_665 ?
Tl2 O12 Tl2 73.1(6) 1_665 1_655 ?
W5 O13 Tl3 108.7(13) . 1_565 ?
W5 O13 Tl3 99.0(13) . . ?
W5 O13 Tl3 122.4(17) . 2_756 ?
W5 O13 Tl3 143.0(18) . 2_766 ?
Tl3 O13 Tl3 67.3(7) 2_756 . ?
Tl3 O13 Tl3 117.6(10) 2_766 . ?
Tl3 O13 Tl3 80.9(9) 2_766 1_565 ?
Tl3 O13 Tl3 79.6(8) 2_766 2_756 ?
Tl3 O13 Tl3 116.6(9) 1_565 2_756 ?
Tl3 O13 Tl3 70.4(6) 1_565 . ?
W5 O14 W5 165(2) . 1_565 ?
W5 O14 Tl2 88.3(14) 1_565 1_665 ?
W5 O14 Tl2 87.1(14) . 1_665 ?
W5 O14 Tl3 89.6(16) . 1_565 ?
W5 O14 Tl3 92.3(14) 1_565 1_565 ?
W5 O14 Tl3 96.2(17) . 2_766 ?
W5 O14 Tl3 98.0(15) 1_565 2_766 ?
Tl3 O14 Tl2 126.6(12) 2_766 1_665 ?
Tl3 O14 Tl2 169.5(14) 1_565 1_665 ?
Tl3 O14 Tl3 63.7(7) 1_565 2_766 ?
W5 O15 W6 136.3(9) . 1_655 ?
W5 O15 Tl2 104.5(11) . 1_665 ?
W5 O15 Tl2 110.6(12) . 1_655 ?
W6 O15 Tl2 101.1(10) 1_655 1_655 ?
W6 O15 Tl2 110.9(12) 1_655 1_665 ?
Tl2 O15 Tl2 78.5(4) 1_665 1_655 ?
W5 O16 Tl3 92.5(8) . 1_565 ?
W5 O16 Tl3 98.7(9) . . ?
W6 O16 W5 167.3(10) . . ?
W6 O16 Tl3 98.8(9) . 1_565 ?
W6 O16 Tl3 90.8(8) . . ?
Tl3 O16 Tl3 68.9(3) 1_565 . ?
W6 O17 Tl3 137.5(13) . 2_666 ?
W6 O17 Tl3 107.3(11) . 1_565 ?
W6 O17 Tl3 99.9(11) . . ?
W6 O17 Tl3 126.8(12) . 2_656 ?
Tl3 O17 Tl3 72.7(7) 2_656 . ?
Tl3 O17 Tl3 72.4(6) 2_666 1_565 ?
Tl3 O17 Tl3 119.4(9) 2_656 1_565 ?
Tl3 O17 Tl3 119.4(9) 2_666 . ?
Tl3 O17 Tl3 83.0(8) 2_656 2_666 ?
Tl3 O17 Tl3 73.3(6) . 1_565 ?
W6 O18 W6 148.8(11) . 1_545 ?
W6 O18 Tl2 103.0(7) . . ?
W6 O18 Tl2 103.8(6) 1_545 . ?
W6 O18 Tl3 74.2(6) . . ?
W6 O18 Tl3 77.3(5) 1_545 . ?
Tl2 O18 Tl3 172.9(6) . . ?

loop_
_geom_bond_atom_site_label_1
_geom_bond_atom_site_label_2
_geom_bond_distance
_geom_bond_site_symmetry_2
_geom_bond_publ_flag
W1A W1B 0.58(4) . ?
W1A W1B 3.23(4) 1_565 ?
W1A Tl1 3.964(3) 1_465 ?
W1A Tl1 3.964(3) 1_565 ?
W1A O1 1.65(3) 2 ?
W1A O1 1.65(3) . ?
W1A O1 2.32(3) 2_545 ?
W1A O1 2.32(3) 1_545 ?
W1A O2 1.88(2) . ?
W1A O2 1.88(2) 2 ?
W1A O3 1.91(3) . ?
W1A O3 1.91(3) 2 ?
W1B Tl1 4.033(19) . ?
W1B Tl1 4.033(19) 1_455 ?
W1B O1 2.20(5) . ?
W1B O1 1.76(5) 1_545 ?
W1B O1 1.76(5) 2_545 ?
W1B O1 2.20(5) 2 ?
W1B O2 1.85(2) 2 ?
W1B O2 1.85(2) . ?
W1B O3 2.04(3) 2 ?
W1B O3 2.04(3) . ?
W2 Tl1 4.134(3) 1_565 ?
W2 Tl1 4.047(4) . ?
W2 Tl2 4.248(4) . ?
W2 Tl2 4.460(4) 1_565 ?
W2 O3 1.96(3) . ?
W2 O4 2.09(4) 1_565 ?
W2 O4 1.74(4) . ?
W2 O5 1.85(3) . ?
W2 O6 1.89(3) . ?
W2 O7 1.93(4) . ?
W3 Tl1 4.213(3) 1_565 ?
W3 Tl1 4.049(3) . ?
W3 Tl2 4.187(4) 1_655 ?
W3 Tl2 4.473(4) 1_665 ?
W3 O2 1.93(2) 2_655 ?
W3 O6 1.97(3) . ?
W3 O7 1.91(4) 1_655 ?
W3 O8 1.643(19) . ?
W3 O8 2.26(2) 1_565 ?
W3 O9 1.83(3) . ?
W4 Tl2 4.196(6) . ?
W4 Tl2 4.062(6) 1_665 ?
W4 Tl2 4.082(6) 1_565 ?
W4 Tl2 4.175(6) 1_655 ?
W4 O5 2.04(3) . ?
W4 O9 2.00(3) . ?
W4 O10 1.77(2) . ?
W4 O11 1.79(4) . ?
W4 O11 2.20(4) 1_545 ?
W4 O12 1.82(3) . ?
W5 Tl2 4.086(4) 1_655 ?
W5 Tl2 3.939(4) 1_665 ?
W5 Tl3 4.370(5) 2_756 ?
W5 Tl3 4.179(5) 2_766 ?
W5 Tl3 3.940(5) 1_565 ?
W5 Tl3 4.141(5) . ?
W5 O12 2.08(3) . ?
W5 O13 1.69(3) . ?
W5 O14 1.80(5) . ?
W5 O14 2.05(5) 1_545 ?
W5 O15 1.89(3) . ?
W5 O16 1.92(3) . ?
W6 Tl2 4.155(4) 1_565 ?
W6 Tl2 3.913(4) . ?
W6 Tl3 3.887(5) . ?
W6 Tl3 4.158(5) 2_656 ?
W6 Tl3 4.334(5) 2_666 ?
W6 Tl3 4.075(5) 1_565 ?
W6 O10 2.20(2) . ?
W6 O15 1.98(3) 1_455 ?
W6 O16 1.86(3) . ?
W6 O17 1.74(3) . ?
W6 O18 2.147(16) 1_565 ?
W6 O18 1.813(16) . ?
Tl1 Tl1 3.8154(4) 1_565 ?
Tl1 Tl1 3.8154(4) 1_545 ?
Tl1 O1 3.13(3) 1_545 ?
Tl1 O1 3.13(3) 2_645 ?
Tl1 O2 3.30(2) 2_655 ?
Tl1 O2 3.29(2) 1_545 ?
Tl1 O2 3.29(2) 2_645 ?
Tl1 O2 3.30(2) . ?
Tl1 O3 3.06(3) 1_545 ?
Tl1 O3 3.06(3) 2_645 ?
Tl1 O3 3.65(3) 2_655 ?
Tl1 O3 3.65(3) . ?
Tl1 O4 3.65(3) 2_655 ?
Tl1 O4 3.65(3) . ?
Tl1 O6 3.13(2) 1_545 ?
Tl1 O6 3.21(2) 2_655 ?
Tl1 O6 3.21(2) . ?
Tl1 O6 3.13(2) 2_645 ?
Tl1 O8 3.29(3) 2_655 ?
Tl1 O8 3.29(3) . ?
Tl2 Tl2 3.8154(4) 1_545 ?
Tl2 Tl2 3.8154(4) 1_565 ?
Tl2 O4 3.88(3) . ?
Tl2 O5 3.66(3) . ?
Tl2 O5 3.33(3) 1_545 ?
Tl2 O7 3.54(2) 1_545 ?
Tl2 O7 3.48(2) . ?
Tl2 O9 3.40(2) 1_455 ?
Tl2 O9 3.54(2) 1_445 ?
Tl2 O10 3.07(2) . ?
Tl2 O10 3.19(2) 1_545 ?
Tl2 O11 3.18(3) 1_545 ?
Tl2 O12 3.00(3) 1_445 ?
Tl2 O12 3.38(3) 1_455 ?
Tl2 O14 3.60(4) 1_445 ?
Tl2 O15 3.01(2) 1_455 ?
Tl2 O15 3.01(2) 1_445 ?
Tl2 O18 3.083(19) . ?
Tl3 Tl3 3.601(18) 2_656 ?
Tl3 Tl3 3.748(18) 2_756 ?
Tl3 Tl3 3.8154(4) 1_565 ?
Tl3 Tl3 3.8154(4) 1_545 ?
Tl3 O13 3.23(3) 2_756 ?
Tl3 O13 3.06(3) 1_545 ?
Tl3 O13 2.70(3) 2_746 ?
Tl3 O13 3.53(3) . ?
Tl3 O14 3.58(4) 2_746 ?
Tl3 O14 3.52(4) 1_545 ?
Tl3 O16 3.353(19) 1_545 ?
Tl3 O16 3.388(18) . ?
Tl3 O17 3.19(3) . ?
Tl3 O17 3.20(3) 1_545 ?
Tl3 O17 2.87(3) 2_656 ?
Tl3 O17 2.89(3) 2_646 ?
Tl3 O18 3.97(2) . ?
O1 O1 1.08(7) 2 ?

loop_
_twin_individual_id
_twin_individual_mass_fraction_refined
1 0.25781
2 0.25283
3 0.26478
4 0.22458
